data_1560913
loop_
_publ_author_name
'Cramer, Alisha J.'
'Cole, Jacqueline M.'

_publ_section_title
;
 Host-guest prospects of neodymium and gadolinium ultraphosphate
 frameworks for nuclear waste storage: Multi-temperature topological
 analysis of nanoporous cages in RP5O14
;
_journal_name_full 'Journal of Solid State Chemistry'
_journal_page_first 250
_journal_page_last 257
_journal_paper_doi 10.1016/j.jssc.2018.07.020
_journal_volume 266
_journal_year 2018
_chemical_formula_sum 'Gd O14 P5'
_chemical_formula_weight 536.10
_space_group_IT_number 53
_space_group_name_Hall '-P 2ac 2'
_space_group_name_H-M_alt 'P m n a'
_symmetry_cell_setting orthorhombic
_symmetry_space_group_name_H-M 'P m n a'
_atom_sites_solution_hydrogens none
_atom_sites_solution_primary direct
_atom_sites_solution_secondary difmap
_audit_creation_method SHELXL-97
_cell_angle_alpha 90.00
_cell_angle_beta 90.00
_cell_angle_gamma 90.00
_cell_formula_units_Z 4
_cell_length_a 12.860(3)
_cell_length_b 8.7820(18)
_cell_length_c 8.9000(18)
_cell_measurement_reflns_used 512
_cell_measurement_temperature 440(2)
_cell_measurement_theta_max 28.28
_cell_measurement_theta_min 2.0
_cell_volume 1005.1(4)
_computing_cell_refinement
;
Rigaku CrystalClear-SM Expert 2.0
;
_computing_data_collection 'Rigaku CrystalClear-SM Expert 2.0'
_computing_data_reduction
;
Rigaku CrystalClear-SM Expert 2.0
;
_computing_molecular_graphics
;
SHELXTL-PLUS (Sheldrick, 1995)
;
_computing_publication_material 'SHELXL-97 (Sheldrick, 1997)'
_computing_structure_refinement 'SHELXL-97 (Sheldrick, 1997)'
_computing_structure_solution 'SHELXS-97 (Sheldrick, 1990)'
_diffrn_ambient_temperature 440(2)
_diffrn_measured_fraction_theta_full 0.817
_diffrn_measured_fraction_theta_max 0.817
_diffrn_measurement_device_type 'Rigaku Saturn 724+ CCD'
_diffrn_measurement_method '\w scans'
_diffrn_radiation_monochromator graphite
_diffrn_radiation_source 'fine-focus sealed tube'
_diffrn_radiation_type MoK\a
_diffrn_radiation_wavelength 0.71073
_diffrn_reflns_av_R_equivalents 0.0592
_diffrn_reflns_av_sigmaI/netI 0.0405
_diffrn_reflns_limit_h_max 17
_diffrn_reflns_limit_h_min -17
_diffrn_reflns_limit_k_max 11
_diffrn_reflns_limit_k_min -6
_diffrn_reflns_limit_l_max 6
_diffrn_reflns_limit_l_min -12
_diffrn_reflns_number 3598
_diffrn_reflns_theta_full 30.89
_diffrn_reflns_theta_max 30.89
_diffrn_reflns_theta_min 3.62
_diffrn_standards_decay_% 0
_diffrn_standards_interval_count 0
_diffrn_standards_interval_time 0
_diffrn_standards_number 0
_exptl_absorpt_coefficient_mu 7.484
_exptl_absorpt_correction_T_max 0.105
_exptl_absorpt_correction_T_min 0.069
_exptl_absorpt_correction_type empirical
_exptl_absorpt_process_details
;
T. Higashi, ABSCOR, empirical absorption correction
;
_exptl_crystal_colour colourless
_exptl_crystal_density_diffrn 3.543
_exptl_crystal_density_method 'not measured'
_exptl_crystal_description block
_exptl_crystal_F_000 1004
_exptl_crystal_size_max 0.4
_exptl_crystal_size_mid 0.4
_exptl_crystal_size_min 0.3
_refine_diff_density_max 1.745
_refine_diff_density_min -1.327
_refine_diff_density_rms 0.266
_refine_ls_extinction_coef 0.0094(10)
_refine_ls_extinction_expression Fc^*^=kFc[1+0.001xFc^2^\l^3^/sin(2\q)]^-1/4^
_refine_ls_extinction_method SHELXL
_refine_ls_goodness_of_fit_ref 1.146
_refine_ls_hydrogen_treatment none
_refine_ls_matrix_type full
_refine_ls_number_parameters 99
_refine_ls_number_reflns 1358
_refine_ls_number_restraints 0
_refine_ls_restrained_S_all 1.146
_refine_ls_R_factor_all 0.0377
_refine_ls_R_factor_gt 0.0374
_refine_ls_shift/su_max 0.000
_refine_ls_shift/su_mean 0.000
_refine_ls_structure_factor_coef Fsqd
_refine_ls_weighting_details 'calc w=1/[\s^2^(Fo^2^)+(0.0586P)^2^+3.5246P] where P=(Fo^2^+2Fc^2^)/3'
_refine_ls_weighting_scheme calc
_refine_ls_wR_factor_gt 0.1010
_refine_ls_wR_factor_ref 0.1012
_reflns_number_gt 1347
_reflns_number_total 1358
_reflns_threshold_expression >2sigma(I)
_cod_data_source_file 2gd440d-4a.cif
_cod_data_source_block 2gd440d-4a
_cod_original_sg_symbol_H-M Pmna
_cod_database_code 1560913

loop_
_symmetry_equiv_pos_as_xyz
'x, y, z'
'-x+1/2, -y, z+1/2'
'-x+1/2, y, -z+1/2'
'x, -y, -z'
'-x, -y, -z'
'x-1/2, y, -z-1/2'
'x-1/2, -y, z-1/2'
'-x, y, z'

loop_
_atom_site_label
_atom_site_type_symbol
_atom_site_fract_x
_atom_site_fract_y
_atom_site_fract_z
_atom_site_U_iso_or_equiv
_atom_site_adp_type
_atom_site_occupancy
_atom_site_symmetry_multiplicity
_atom_site_calc_flag
_atom_site_refinement_flags
_atom_site_disorder_assembly
_atom_site_disorder_group
Gd1 Gd 0.0000 0.72296(3) 0.18994(3) 0.00999(17) Uani 1 2 d S . .
P1 P -0.16482(9) 0.23659(12) 0.45116(14) 0.0109(2) Uani 1 1 d . . .
P2 P 0.0000 0.31495(18) 0.24488(17) 0.0103(3) Uani 1 2 d S . .
P3 P 0.17247(11) 1.0000 0.0000 0.0100(3) Uani 1 2 d S . .
P4 P 0.20191(11) 0.5000 0.0000 0.0112(3) Uani 1 2 d S . .
O1 O -0.2189(3) 0.3911(4) 0.4143(4) 0.0251(8) Uani 1 1 d . . .
O2 O -0.1128(3) 0.2276(4) 0.5951(5) 0.0243(8) Uani 1 1 d . . .
O3 O 0.0000 0.2902(6) 0.0794(7) 0.0226(11) Uani 1 2 d S . .
O4 O 0.1480(3) 0.5869(4) 0.1165(4) 0.0220(7) Uani 1 1 d . . .
O5 O -0.0942(4) 0.2151(4) 0.3118(4) 0.0180(9) Uani 1 1 d . . .
O6 O 0.0000 0.4688(6) 0.3121(5) 0.0191(10) Uani 1 2 d S . .
O7 O 0.1167(3) 0.9189(4) 0.1181(4) 0.0193(6) Uani 1 1 d . . .
O8 O -0.2475(3) 0.1127(4) 0.4181(4) 0.0238(8) Uani 1 1 d . . .

loop_
_atom_site_aniso_label
_atom_site_aniso_U_11
_atom_site_aniso_U_22
_atom_site_aniso_U_33
_atom_site_aniso_U_23
_atom_site_aniso_U_13
_atom_site_aniso_U_12
Gd1 0.0110(2) 0.0095(2) 0.0095(2) 0.00019(8) 0.000 0.000
P1 0.0113(5) 0.0101(5) 0.0112(6) 0.0005(3) 0.0001(4) -0.0005(3)
P2 0.0115(6) 0.0110(6) 0.0084(7) 0.0010(5) 0.000 0.000
P3 0.0095(6) 0.0091(6) 0.0113(6) -0.0011(5) 0.000 0.000
P4 0.0098(6) 0.0103(6) 0.0134(6) 0.0000(5) 0.000 0.000
O1 0.0346(19) 0.0191(17) 0.0215(17) 0.0049(13) 0.0090(15) 0.0128(14)
O2 0.026(2) 0.031(2) 0.0164(18) 0.0011(13) -0.0096(16) -0.0036(14)
O3 0.031(3) 0.025(3) 0.012(2) 0.0006(19) 0.000 0.000
O4 0.0217(15) 0.0205(16) 0.0237(17) -0.0025(13) 0.0080(13) 0.0073(13)
O5 0.0175(19) 0.016(2) 0.021(2) -0.0048(11) 0.0060(12) -0.0037(12)
O6 0.026(3) 0.015(3) 0.016(2) 0.0016(15) 0.000 0.000
O7 0.0221(15) 0.0149(15) 0.0210(16) 0.0027(12) 0.0044(13) -0.0068(12)
O8 0.0209(16) 0.0312(19) 0.0192(18) 0.0027(14) -0.0009(12) -0.0159(15)

loop_
_atom_type_symbol
_atom_type_description
_atom_type_scat_dispersion_real
_atom_type_scat_dispersion_imag
_atom_type_scat_source
O O 0.0106 0.0060 'International Tables Vol C Tables 4.2.6.8 and 6.1.1.4'
P P 0.1023 0.0942 'International Tables Vol C Tables 4.2.6.8 and 6.1.1.4'
Gd Gd -0.1653 3.9035 'International Tables Vol C Tables 4.2.6.8 and 6.1.1.4'

loop_
_geom_angle_atom_site_label_1
_geom_angle_atom_site_label_2
_geom_angle_atom_site_label_3
_geom_angle
_geom_angle_site_symmetry_1
_geom_angle_site_symmetry_3
O4 Gd1 O4 108.82(18) 8 .
O4 Gd1 O7 144.10(13) 8 .
O4 Gd1 O7 77.32(13) . .
O4 Gd1 O7 77.32(13) 8 8
O4 Gd1 O7 144.10(13) . 8
O7 Gd1 O7 78.55(17) . 8
O4 Gd1 O3 72.33(11) 8 5_565
O4 Gd1 O3 72.33(11) . 5_565
O7 Gd1 O3 76.45(13) . 5_565
O7 Gd1 O3 76.45(13) 8 5_565
O4 Gd1 O2 142.49(14) 8 5_566
O4 Gd1 O2 80.00(14) . 5_566
O7 Gd1 O2 72.90(13) . 5_566
O7 Gd1 O2 117.30(13) 8 5_566
O3 Gd1 O2 142.36(11) 5_565 5_566
O4 Gd1 O2 80.00(14) 8 4_566
O4 Gd1 O2 142.49(14) . 4_566
O7 Gd1 O2 117.30(13) . 4_566
O7 Gd1 O2 72.90(13) 8 4_566
O3 Gd1 O2 142.36(11) 5_565 4_566
O2 Gd1 O2 73.0(2) 5_566 4_566
O4 Gd1 O6 70.32(11) 8 .
O4 Gd1 O6 70.32(11) . .
O7 Gd1 O6 140.39(9) . .
O7 Gd1 O6 140.39(9) 8 .
O3 Gd1 O6 113.21(17) 5_565 .
O2 Gd1 O6 79.43(12) 5_566 .
O2 Gd1 O6 79.43(12) 4_566 .
O2 P1 O5 115.5(3) . .
O2 P1 O8 116.5(2) . .
O5 P1 O8 99.5(2) . .
O2 P1 O1 116.1(2) . .
O5 P1 O1 101.5(2) . .
O8 P1 O1 105.4(2) . .
O6 P2 O3 122.3(3) . .
O6 P2 O5 110.38(17) . .
O3 P2 O5 106.65(19) . .
O6 P2 O5 110.38(17) . 8
O3 P2 O5 106.65(19) . 8
O5 P2 O5 97.6(3) . 8
O7 P3 O7 121.1(3) 4_575 .
O7 P3 O8 110.0(2) 4_575 6_666
O7 P3 O8 106.82(19) . 6_666
O7 P3 O8 106.82(19) 4_575 7_665
O7 P3 O8 110.0(2) . 7_665
O8 P3 O8 100.1(3) 6_666 7_665
O4 P4 O4 123.4(3) 4_565 .
O4 P4 O1 106.1(2) 4_565 7_665
O4 P4 O1 109.3(2) . 7_665
O4 P4 O1 109.3(2) 4_565 6_656
O4 P4 O1 106.1(2) . 6_656
O1 P4 O1 100.4(3) 7_665 6_656
P1 O1 P4 135.0(2) . 6_556
P1 O2 Gd1 163.6(2) . 5_566
P2 O3 Gd1 174.4(3) . 5_565
P4 O4 Gd1 148.2(2) . .
P1 O5 P2 132.2(2) . .
P2 O6 Gd1 130.1(2) . .
P3 O7 Gd1 149.3(2) . .
P1 O8 P3 142.0(3) . 6_546

loop_
_geom_bond_atom_site_label_1
_geom_bond_atom_site_label_2
_geom_bond_distance
_geom_bond_site_symmetry_2
Gd1 O4 2.340(3) 8
Gd1 O4 2.340(3) .
Gd1 O7 2.371(3) .
Gd1 O7 2.371(3) 8
Gd1 O3 2.400(6) 5_565
Gd1 O2 2.440(4) 5_566
Gd1 O2 2.440(4) 4_566
Gd1 O6 2.483(5) .
P1 O2 1.447(4) .
P1 O5 1.549(4) .
P1 O8 1.550(4) .
P1 O1 1.560(4) .
P2 O6 1.478(5) .
P2 O3 1.489(6) .
P2 O5 1.610(4) .
P2 O5 1.610(4) 8
P3 O7 1.458(3) 4_575
P3 O7 1.458(3) .
P3 O8 1.603(4) 6_666
P3 O8 1.603(4) 7_665
P4 O4 1.462(3) 4_565
P4 O4 1.462(3) .
P4 O1 1.592(4) 7_665
P4 O1 1.592(4) 6_656
O1 P4 1.592(4) 6_556
O2 Gd1 2.440(4) 5_566
O3 Gd1 2.400(6) 5_565
O8 P3 1.603(4) 6_546

_cod_database_fobs_code 1560913
